data_4310793
loop_
_publ_author_name
'Cynthia Brewer'
'Greg Brewer'
'Charles Luckett'
'Gwen S. Marbury'
'Carol Viragh'
'Alicia M. Beatty'
'W. Robert Scheidt'

_publ_section_title
;
 Proton Control of Oxidation and Spin State in a Series of Iron Tripodal
 Imidazole Complexes
;
_journal_name_full 'Inorganic Chemistry'
_journal_page_first 2402
_journal_page_last 2415
_journal_paper_doi 10.1021/ic0351747
_journal_volume 43
_journal_year 2004
_chemical_formula_sum 'C18 H30 Fe N10 O4.5'
_chemical_formula_weight 514.37
_chemical_name_common ' Fetren(2Im)3, Fe(3)'
_chemical_name_systematic
;
  ?
;
_space_group_IT_number 14
_symmetry_cell_setting monoclinic
_symmetry_space_group_name_Hall '-P 2ybc'
_symmetry_space_group_name_H-M 'P 1 21/c 1'
_atom_sites_solution_hydrogens difmap
_atom_sites_solution_primary direct
_atom_sites_solution_secondary difmap
_audit_creation_method SHELXL-97
_cell_angle_alpha 90.00
_cell_angle_beta 109.1410(10)
_cell_angle_gamma 90.00
_cell_formula_units_Z 8
_cell_length_a 20.9986(10)
_cell_length_b 11.7098(5)
_cell_length_c 19.9405(9)
_cell_measurement_reflns_used 7599
_cell_measurement_temperature 100(2)
_cell_measurement_theta_max 28.29
_cell_measurement_theta_min 2.64
_cell_volume 4632.1(4)
_computing_cell_refinement 'Bruker SMART'
_computing_data_collection 'Bruker SMART'
_computing_data_reduction 'Bruker SHELXTL'
_computing_molecular_graphics 'Bruker SHELXTL'
_computing_publication_material 'Bruker SHELXTL'
_computing_structure_refinement 'SHELXL-97 (Sheldrick, 1997)'
_computing_structure_solution 'SHELXS-97 (Sheldrick, 1990)'
_diffrn_ambient_temperature 100(2)
_diffrn_measured_fraction_theta_full 0.998
_diffrn_measured_fraction_theta_max 0.998
_diffrn_measurement_device_type 'CCD area detector'
_diffrn_measurement_method 'phi and omega scans'
_diffrn_radiation_monochromator graphite
_diffrn_radiation_source 'fine-focus sealed tube'
_diffrn_radiation_type MoK\a
_diffrn_radiation_wavelength 0.71073
_diffrn_reflns_av_R_equivalents 0.0206
_diffrn_reflns_av_sigmaI/netI 0.0191
_diffrn_reflns_limit_h_max 27
_diffrn_reflns_limit_h_min -27
_diffrn_reflns_limit_k_max 15
_diffrn_reflns_limit_k_min -15
_diffrn_reflns_limit_l_max 26
_diffrn_reflns_limit_l_min -26
_diffrn_reflns_number 48766
_diffrn_reflns_theta_full 28.29
_diffrn_reflns_theta_max 28.29
_diffrn_reflns_theta_min 2.02
_exptl_absorpt_coefficient_mu 0.701
_exptl_absorpt_correction_T_max 1.0000
_exptl_absorpt_correction_T_min 0.9225
_exptl_absorpt_correction_type multi-scan
_exptl_absorpt_process_details SADABS
_exptl_crystal_colour 'dark blue'
_exptl_crystal_density_diffrn 1.475
_exptl_crystal_density_method 'not measured'
_exptl_crystal_description prism
_exptl_crystal_F_000 2160
_exptl_crystal_size_max 0.3
_exptl_crystal_size_mid 0.2
_exptl_crystal_size_min 0.2
_refine_diff_density_max 0.677
_refine_diff_density_min -0.260
_refine_diff_density_rms 0.063
_refine_ls_extinction_method none
_refine_ls_goodness_of_fit_ref 1.043
_refine_ls_hydrogen_treatment mixed
_refine_ls_matrix_type full
_refine_ls_number_parameters 664
_refine_ls_number_reflns 11489
_refine_ls_number_restraints 0
_refine_ls_restrained_S_all 1.043
_refine_ls_R_factor_all 0.0344
_refine_ls_R_factor_gt 0.0307
_refine_ls_shift/su_max 0.002
_refine_ls_shift/su_mean 0.000
_refine_ls_structure_factor_coef Fsqd
_refine_ls_weighting_details 'calc w=1/[\s^2^(Fo^2^)+(0.0474P)^2^+1.8378P] where P=(Fo^2^+2Fc^2^)/3'
_refine_ls_weighting_scheme calc
_refine_ls_wR_factor_gt 0.0831
_refine_ls_wR_factor_ref 0.0860
_reflns_number_gt 10342
_reflns_number_total 11489
_reflns_threshold_expression >2sigma(I)
_cod_data_source_file ic0351747si20031002_050150_2.cif
_cod_data_source_block wrs0403a_Fe(3
_cod_depositor_comments
;
The following automatic conversions were performed:
'_symmetry_cell_setting' value 'Monoclinic' changed to 'monoclinic'
according to '/home/saulius/struct/CIF-dictionaries/cif_core.dic'
dictionary named 'cif_core.dic' version 2.4.1 from 2010-06-29.

Automatic conversion script
Id: cif_fix_enum 1527 2010-12-29 10:47:43Z saulius 
;
_cod_original_formula_sum 'C18 H30 Fe N10 O4.50'
_cod_database_code 4310793

loop_
_symmetry_equiv_pos_as_xyz
'x, y, z'
'-x, y+1/2, -z+1/2'
'-x, -y, -z'
'x, -y-1/2, z-1/2'

loop_
_atom_site_label
_atom_site_type_symbol
_atom_site_fract_x
_atom_site_fract_y
_atom_site_fract_z
_atom_site_U_iso_or_equiv
_atom_site_adp_type
_atom_site_occupancy
_atom_site_symmetry_multiplicity
_atom_site_calc_flag
_atom_site_refinement_flags
_atom_site_disorder_assembly
_atom_site_disorder_group
Fe1 Fe 0.099807(8) 0.789867(15) 0.294270(9) 0.01283(5) Uani 1 1 d . . .
N1 N 0.04879(5) 0.79426(9) 0.12779(6) 0.0171(2) Uani 1 1 d . . .
C1 C 0.05795(6) 0.67468(11) 0.11527(7) 0.0181(2) Uani 1 1 d . . .
H1A H 0.1002 0.6642 0.1088 0.019(4) Uiso 1 1 d R . .
H1B H 0.0254 0.6457 0.0740 0.020(4) Uiso 1 1 d R . .
O1W O 0.12957(5) 1.24852(9) 0.06034(5) 0.0262(2) Uani 1 1 d . . .
H1W H 0.1042 1.2169 0.0779 0.041(5) Uiso 1 1 d R . .
H2W H 0.1541 1.1915 0.0458 0.049(6) Uiso 1 1 d R . .
N2 N 0.10850(5) 0.64737(9) 0.24299(5) 0.0156(2) Uani 1 1 d . . .
C2 C 0.05745(6) 0.60239(11) 0.17905(6) 0.0177(2) Uani 1 1 d . . .
H2A H 0.0180 0.6065 0.1857 0.019(4) Uiso 1 1 d R . .
H2B H 0.0682 0.5256 0.1727 0.018(4) Uiso 1 1 d R . .
Fe2 Fe 0.401981(8) 0.805957(14) 0.198150(9) 0.01270(5) Uani 1 1 d . . .
O2W O 0.20236(5) 1.39720(8) 0.16158(5) 0.0266(2) Uani 1 1 d . . .
H3W H 0.1787 1.3544 0.1268 0.047(6) Uiso 1 1 d R . .
H4W H 0.2030 1.4627 0.1428 0.040(5) Uiso 1 1 d R . .
N3 N 0.19012(5) 0.74597(9) 0.35072(5) 0.0151(2) Uani 1 1 d . . .
C3 C 0.16407(6) 0.59135(11) 0.27121(7) 0.0173(2) Uani 1 1 d . . .
H3 H 0.1706 0.5245 0.2525 0.025(4) Uiso 1 1 d R . .
O3W O 0.32077(5) 1.34528(8) 0.12344(6) 0.0255(2) Uani 1 1 d . . .
H5W H 0.2886 1.3514 0.1377 0.034(5) Uiso 1 1 d R . .
H6W H 0.3262 1.2751 0.1199 0.042(6) Uiso 1 1 d R . .
N4 N 0.27157(5) 0.61052(10) 0.37562(6) 0.0197(2) Uani 1 1 d . . .
C4 C 0.21076(6) 0.64399(11) 0.33221(7) 0.0168(2) Uani 1 1 d . . .
O4W O 0.24867(5) 1.20454(9) 0.25389(5) 0.0318(3) Uani 1 1 d . . .
H7W H 0.2398 1.2715 0.2346 0.052(6) Uiso 1 1 d R . .
H8W H 0.2726 1.2163 0.3006 0.054(6) Uiso 1 1 d R . .
N5 N 0.14163(5) 0.90304(9) 0.24710(5) 0.0151(2) Uani 1 1 d . . .
C5 C 0.24051(6) 0.78023(11) 0.40970(6) 0.0171(2) Uani 1 1 d . . .
H5 H 0.2412 0.8480 0.4355 0.016(4) Uiso 1 1 d R . .
O5W O 0.20022(5) 1.07826(10) 0.01300(6) 0.0320(2) Uani 1 1 d . . .
H9W H 0.1960 1.0949 -0.0256 0.040(6) Uiso 1 1 d R . .
H10W H 0.2405 1.0867 0.0366 0.039(5) Uiso 1 1 d R . .
N6 N 0.10264(5) 0.92069(9) 0.35461(5) 0.0156(2) Uani 1 1 d . . .
C6 C 0.28992(6) 0.69605(11) 0.42446(7) 0.0192(2) Uani 1 1 d . . .
H6 H 0.3294 0.6940 0.4622 0.021(4) Uiso 1 1 d R . .
O6W O 0.29510(5) 0.06321(9) 0.48800(6) 0.0284(2) Uani 1 1 d . . .
H11W H 0.3033 0.0874 0.5265 0.045(6) Uiso 1 1 d R . .
H12W H 0.2559 0.0650 0.4698 0.041(6) Uiso 1 1 d R . .
N7 N 0.14273(6) 1.09875(9) 0.38689(6) 0.0208(2) Uani 1 1 d . . .
C7 C 0.09736(6) 0.87555(11) 0.11867(6) 0.0175(2) Uani 1 1 d . . .
H7A H 0.0785 0.9495 0.1124 0.018(4) Uiso 1 1 d R . .
H7B H 0.1119 0.8596 0.0786 0.016(4) Uiso 1 1 d R . .
O7W O 0.66661(5) 0.70767(9) 0.10274(6) 0.0316(2) Uani 1 1 d . . .
H13W H 0.6224 0.6966 0.1005 0.060(7) Uiso 1 1 d R . .
H14W H 0.6671 0.6648 0.0728 0.054(7) Uiso 1 1 d R . .
N8 N 0.00269(5) 0.82497(9) 0.24522(5) 0.0154(2) Uani 1 1 d . . .
C8 C 0.16094(6) 0.87989(11) 0.18419(6) 0.0168(2) Uani 1 1 d . . .
H8A H 0.1844 0.8069 0.1894 0.017(4) Uiso 1 1 d R . .
H8B H 0.1934 0.9388 0.1774 0.023(4) Uiso 1 1 d R . .
O8W O 0.18819(5) 0.32628(9) 0.37987(6) 0.0304(2) Uani 1 1 d . . .
H15W H 0.1770 0.2545 0.3816 0.051(6) Uiso 1 1 d R . .
H16W H 0.2238 0.3271 0.3670 0.081(9) Uiso 1 1 d R . .
N9 N 0.06109(5) 0.69957(9) 0.35231(6) 0.0156(2) Uani 1 1 d . . .
C9 C 0.15474(6) 1.00165(11) 0.27796(6) 0.0172(2) Uani 1 1 d . . .
H9 H 0.1768 1.0596 0.2629 0.019(4) Uiso 1 1 d R . .
O9W O 0.34997(7) 0.43155(10) 0.35093(7) 0.0438(3) Uani 1 1 d . . .
H17W H 0.3225 0.4804 0.3590 0.049(6) Uiso 1 1 d R . .
H18W H 0.3445 0.3684 0.3712 0.070(8) Uiso 1 1 d R . .
N10 N -0.03102(6) 0.66765(10) 0.38475(6) 0.0197(2) Uani 1 1 d . . .
C10 C 0.13425(6) 1.01331(11) 0.33964(7) 0.0171(2) Uani 1 1 d . . .
C11 C 0.08954(6) 0.94753(11) 0.41531(6) 0.0182(2) Uani 1 1 d . . .
H11 H 0.0683 0.8974 0.4387 0.023(4) Uiso 1 1 d R . .
C12 C 0.11452(6) 1.05672(11) 0.43483(7) 0.0206(3) Uani 1 1 d . . .
H12 H 0.1177 1.1007 0.4770 0.030(4) Uiso 1 1 d R . .
C13 C -0.01928(6) 0.83331(11) 0.11730(7) 0.0177(2) Uani 1 1 d . . .
H13A H -0.0372 0.8785 0.0776 0.019(4) Uiso 1 1 d R . .
H13B H -0.0465 0.7729 0.1090 0.020(4) Uiso 1 1 d R . .
C14 C -0.02354(6) 0.89798(11) 0.18226(6) 0.0171(2) Uani 1 1 d . . .
H14A H 0.0018 0.9649 0.1891 0.019(4) Uiso 1 1 d R . .
H14B H -0.0679 0.9167 0.1764 0.015(4) Uiso 1 1 d R . .
C15 C -0.03804(6) 0.78296(11) 0.27525(7) 0.0171(2) Uani 1 1 d . . .
H15 H -0.0850 0.7984 0.2575 0.021(4) Uiso 1 1 d R . .
C16 C -0.00635(6) 0.71424(10) 0.33698(7) 0.0166(2) Uani 1 1 d . . .
C17 C 0.08172(6) 0.63985(11) 0.41428(6) 0.0177(2) Uani 1 1 d . . .
H17 H 0.1286 0.6177 0.4376 0.023(4) Uiso 1 1 d R . .
C18 C 0.02481(7) 0.62144(11) 0.43371(7) 0.0198(2) Uani 1 1 d . . .
H18 H 0.0243 0.5852 0.4753 0.023(4) Uiso 1 1 d R . .
N21 N 0.45273(5) 0.81449(9) 0.36717(6) 0.0164(2) Uani 1 1 d . . .
C21 C 0.44615(6) 0.69390(10) 0.37924(7) 0.0169(2) Uani 1 1 d . . .
H21A H 0.4076 0.6803 0.3861 0.016(4) Uiso 1 1 d R . .
H21B H 0.4801 0.6684 0.4220 0.020(4) Uiso 1 1 d R . .
N22 N 0.39744(5) 0.66428(9) 0.25149(5) 0.01503(19) Uani 1 1 d . . .
C22 C 0.44975(6) 0.62344(10) 0.31611(6) 0.0166(2) Uani 1 1 d . . .
H22A H 0.4418 0.5473 0.3220 0.012(3) Uiso 1 1 d R . .
H22B H 0.4908 0.6296 0.3104 0.024(4) Uiso 1 1 d R . .
N23 N 0.31275(5) 0.75500(9) 0.14236(5) 0.01478(19) Uani 1 1 d . . .
C23 C 0.34294(6) 0.60476(10) 0.22504(6) 0.0164(2) Uani 1 1 d . . .
H23 H 0.3393 0.5372 0.2451 0.021(4) Uiso 1 1 d R . .
N24 N 0.23450(5) 0.61437(9) 0.12128(6) 0.0179(2) Uani 1 1 d . . .
C24 C 0.29462(6) 0.65291(10) 0.16338(6) 0.0161(2) Uani 1 1 d . . .
N25 N 0.35726(5) 0.91506(9) 0.24506(5) 0.01490(19) Uani 1 1 d . . .
C25 C 0.26117(6) 0.78426(11) 0.08309(6) 0.0167(2) Uani 1 1 d . . .
H25 H 0.2614 0.8525 0.0575 0.018(4) Uiso 1 1 d R . .
N26 N 0.39579(5) 0.93733(9) 0.13687(5) 0.0153(2) Uani 1 1 d . . .
C26 C 0.21385(6) 0.69676(11) 0.07047(7) 0.0181(2) Uani 1 1 d . . .
H26 H 0.1734 0.6939 0.0312 0.020(4) Uiso 1 1 d R . .
N27 N 0.35088(6) 1.11268(9) 0.10445(6) 0.0204(2) Uani 1 1 d . . .
C27 C 0.40169(6) 0.89223(11) 0.37416(6) 0.0167(2) Uani 1 1 d . . .
H27A H 0.4193 0.9669 0.3809 0.014(3) Uiso 1 1 d R . .
H27B H 0.3913 0.8752 0.4149 0.018(4) Uiso 1 1 d R . .
N28 N 0.49787(5) 0.84731(9) 0.24771(5) 0.01491(19) Uani 1 1 d . . .
C28 C 0.33855(6) 0.89068(11) 0.30829(6) 0.0163(2) Uani 1 1 d . . .
H28A H 0.3185 0.8191 0.3022 0.020(4) Uiso 1 1 d R . .
H28B H 0.3079 0.9448 0.3141 0.019(4) Uiso 1 1 d R . .
N29 N 0.44318(5) 0.71927(9) 0.14078(5) 0.0154(2) Uani 1 1 d . . .
C29 C 0.34085(6) 1.01222(11) 0.21294(6) 0.0167(2) Uani 1 1 d . . .
H29 H 0.3186 1.0682 0.2288 0.019(4) Uiso 1 1 d R . .
N30 N 0.53680(6) 0.69159(9) 0.11039(6) 0.0195(2) Uani 1 1 d . . .
C30 C 0.36126(6) 1.02647(10) 0.15144(6) 0.0165(2) Uani 1 1 d . . .
C31 C 0.40864(6) 0.96727(11) 0.07650(6) 0.0178(2) Uani 1 1 d . . .
H31 H 0.4313 0.9188 0.0533 0.024(4) Uiso 1 1 d R . .
C32 C 0.38080(6) 1.07476(11) 0.05710(7) 0.0201(2) Uani 1 1 d . . .
H32 H 0.3816 1.1171 0.0172 0.029(4) Uiso 1 1 d R . .
C33 C 0.51957(6) 0.85748(11) 0.37603(6) 0.0169(2) Uani 1 1 d . . .
H33A H 0.5368 0.9050 0.4171 0.016(4) Uiso 1 1 d R . .
H33B H 0.5503 0.7927 0.3855 0.017(4) Uiso 1 1 d R . .
C34 C 0.52199(6) 0.92207(10) 0.31027(6) 0.0161(2) Uani 1 1 d . . .
H34A H 0.4947 0.9870 0.3019 0.023(4) Uiso 1 1 d R . .
H34B H 0.5678 0.9452 0.3186 0.015(4) Uiso 1 1 d R . .
C35 C 0.53990(6) 0.80819(10) 0.21845(7) 0.0165(2) Uani 1 1 d . . .
H35 H 0.5813 0.8272 0.2344 0.020(4) Uiso 1 1 d R . .
C36 C 0.51042(6) 0.73758(10) 0.15703(6) 0.0164(2) Uani 1 1 d . . .
C37 C 0.42467(7) 0.65786(11) 0.07944(6) 0.0182(2) Uani 1 1 d . . .
H37 H 0.3829 0.6337 0.0575 0.022(4) Uiso 1 1 d R . .
C38 C 0.48237(7) 0.64207(11) 0.06117(7) 0.0200(2) Uani 1 1 d . . .
H38 H 0.4875 0.6018 0.0218 0.026(4) Uiso 1 1 d R . .

loop_
_atom_site_aniso_label
_atom_site_aniso_U_11
_atom_site_aniso_U_22
_atom_site_aniso_U_33
_atom_site_aniso_U_23
_atom_site_aniso_U_13
_atom_site_aniso_U_12
Fe1 0.01271(9) 0.01229(9) 0.01332(9) -0.00022(6) 0.00403(7) 0.00032(6)
N1 0.0158(5) 0.0160(5) 0.0195(5) -0.0017(4) 0.0058(4) -0.0010(4)
C1 0.0187(6) 0.0179(6) 0.0173(6) -0.0035(5) 0.0055(5) -0.0008(5)
O1W 0.0291(5) 0.0247(5) 0.0280(5) 0.0004(4) 0.0137(4) -0.0061(4)
N2 0.0160(5) 0.0150(5) 0.0158(5) -0.0012(4) 0.0055(4) -0.0007(4)
C2 0.0174(6) 0.0167(6) 0.0180(6) -0.0035(4) 0.0044(5) -0.0022(4)
Fe2 0.01276(9) 0.01144(9) 0.01377(9) -0.00015(6) 0.00416(7) -0.00036(6)
O2W 0.0338(5) 0.0186(5) 0.0266(5) -0.0012(4) 0.0089(4) -0.0039(4)
N3 0.0150(5) 0.0150(5) 0.0155(5) 0.0003(4) 0.0052(4) 0.0002(4)
C3 0.0194(6) 0.0149(5) 0.0194(6) -0.0005(4) 0.0087(5) 0.0015(4)
O3W 0.0220(5) 0.0196(5) 0.0361(6) 0.0002(4) 0.0113(4) 0.0011(4)
N4 0.0176(5) 0.0216(5) 0.0201(5) 0.0023(4) 0.0065(4) 0.0039(4)
C4 0.0163(6) 0.0166(6) 0.0183(6) 0.0013(4) 0.0070(5) 0.0023(4)
O4W 0.0409(7) 0.0209(5) 0.0346(6) 0.0020(4) 0.0137(5) -0.0030(4)
N5 0.0139(5) 0.0161(5) 0.0144(5) 0.0005(4) 0.0036(4) 0.0000(4)
C5 0.0162(6) 0.0201(6) 0.0151(5) 0.0004(4) 0.0055(4) -0.0010(5)
O5W 0.0253(5) 0.0385(6) 0.0312(6) 0.0027(5) 0.0080(4) -0.0010(4)
N6 0.0155(5) 0.0150(5) 0.0154(5) -0.0003(4) 0.0040(4) 0.0020(4)
C6 0.0158(6) 0.0243(6) 0.0166(6) 0.0023(5) 0.0041(5) 0.0009(5)
O6W 0.0251(5) 0.0314(6) 0.0302(6) -0.0014(4) 0.0112(4) -0.0030(4)
N7 0.0208(5) 0.0179(5) 0.0216(5) -0.0052(4) 0.0042(4) 0.0004(4)
C7 0.0178(6) 0.0187(6) 0.0161(5) 0.0008(4) 0.0056(5) -0.0013(5)
O7W 0.0269(5) 0.0299(6) 0.0416(6) -0.0145(5) 0.0163(5) -0.0052(4)
N8 0.0156(5) 0.0144(5) 0.0153(5) -0.0007(4) 0.0037(4) 0.0008(4)
C8 0.0166(6) 0.0192(6) 0.0154(5) -0.0005(4) 0.0063(4) -0.0015(4)
O8W 0.0293(5) 0.0235(5) 0.0419(6) -0.0043(4) 0.0166(5) -0.0028(4)
N9 0.0163(5) 0.0143(5) 0.0164(5) -0.0001(4) 0.0055(4) 0.0001(4)
C9 0.0159(5) 0.0157(6) 0.0187(6) 0.0003(4) 0.0040(4) -0.0011(4)
O9W 0.0691(9) 0.0247(6) 0.0551(8) 0.0139(5) 0.0443(7) 0.0177(6)
N10 0.0212(5) 0.0204(5) 0.0188(5) -0.0004(4) 0.0083(4) -0.0029(4)
C10 0.0158(5) 0.0150(5) 0.0187(6) -0.0008(4) 0.0032(4) 0.0009(4)
C11 0.0169(6) 0.0205(6) 0.0162(5) -0.0002(5) 0.0043(5) 0.0045(5)
C12 0.0202(6) 0.0213(6) 0.0177(6) -0.0040(5) 0.0027(5) 0.0042(5)
C13 0.0149(5) 0.0191(6) 0.0172(6) 0.0001(5) 0.0029(4) -0.0004(5)
C14 0.0163(6) 0.0171(6) 0.0169(6) 0.0021(4) 0.0042(4) 0.0021(4)
C15 0.0150(5) 0.0177(6) 0.0184(6) -0.0016(4) 0.0050(5) 0.0011(4)
C16 0.0157(6) 0.0167(6) 0.0180(6) -0.0019(4) 0.0064(5) -0.0012(4)
C17 0.0201(6) 0.0158(6) 0.0158(5) 0.0002(4) 0.0043(5) -0.0013(5)
C18 0.0239(6) 0.0196(6) 0.0160(6) -0.0009(5) 0.0068(5) -0.0041(5)
N21 0.0144(5) 0.0149(5) 0.0200(5) 0.0001(4) 0.0060(4) 0.0005(4)
C21 0.0168(6) 0.0161(6) 0.0179(6) 0.0021(4) 0.0057(5) 0.0006(4)
N22 0.0156(5) 0.0139(5) 0.0154(5) 0.0007(4) 0.0048(4) 0.0013(4)
C22 0.0160(5) 0.0146(5) 0.0180(6) 0.0019(4) 0.0041(4) 0.0014(4)
N23 0.0143(5) 0.0140(5) 0.0160(5) -0.0004(4) 0.0048(4) -0.0008(4)
C23 0.0185(6) 0.0131(5) 0.0188(6) -0.0001(4) 0.0078(5) 0.0001(4)
N24 0.0161(5) 0.0195(5) 0.0182(5) -0.0030(4) 0.0060(4) -0.0027(4)
C24 0.0167(6) 0.0143(5) 0.0184(6) -0.0011(4) 0.0073(5) -0.0015(4)
N25 0.0139(5) 0.0144(5) 0.0157(5) -0.0004(4) 0.0039(4) -0.0004(4)
C25 0.0163(6) 0.0186(6) 0.0152(5) -0.0012(4) 0.0053(4) 0.0000(4)
N26 0.0152(5) 0.0141(5) 0.0161(5) -0.0006(4) 0.0046(4) -0.0014(4)
C26 0.0162(6) 0.0211(6) 0.0166(6) -0.0024(4) 0.0047(5) -0.0010(5)
N27 0.0212(5) 0.0172(5) 0.0214(5) 0.0036(4) 0.0052(4) 0.0013(4)
C27 0.0171(6) 0.0176(6) 0.0155(5) -0.0016(4) 0.0056(4) 0.0003(4)
N28 0.0158(5) 0.0133(5) 0.0151(5) 0.0005(4) 0.0044(4) -0.0010(4)
C28 0.0165(5) 0.0171(6) 0.0167(5) 0.0003(4) 0.0072(4) 0.0015(4)
N29 0.0162(5) 0.0133(5) 0.0161(5) 0.0004(4) 0.0045(4) 0.0005(4)
C29 0.0158(5) 0.0154(5) 0.0181(6) -0.0014(4) 0.0046(4) 0.0008(4)
N30 0.0216(5) 0.0190(5) 0.0198(5) -0.0001(4) 0.0093(4) 0.0026(4)
C30 0.0157(5) 0.0141(5) 0.0183(6) 0.0006(4) 0.0036(4) -0.0006(4)
C31 0.0177(6) 0.0187(6) 0.0165(6) -0.0004(4) 0.0048(5) -0.0034(5)
C32 0.0208(6) 0.0205(6) 0.0182(6) 0.0034(5) 0.0053(5) -0.0023(5)
C33 0.0155(5) 0.0179(6) 0.0161(5) -0.0008(4) 0.0037(4) -0.0012(4)
C34 0.0155(5) 0.0149(5) 0.0173(5) -0.0023(4) 0.0045(4) -0.0019(4)
C35 0.0145(6) 0.0158(5) 0.0189(6) 0.0017(4) 0.0052(5) -0.0002(4)
C36 0.0176(6) 0.0144(5) 0.0181(6) 0.0012(4) 0.0070(5) 0.0013(4)
C37 0.0219(6) 0.0149(6) 0.0161(6) 0.0001(4) 0.0040(5) 0.0017(5)
C38 0.0244(6) 0.0185(6) 0.0171(6) -0.0003(5) 0.0068(5) 0.0038(5)

loop_
_atom_type_symbol
_atom_type_description
_atom_type_scat_dispersion_real
_atom_type_scat_dispersion_imag
_atom_type_scat_source
C C 0.0033 0.0016 'International Tables Vol C Tables 4.2.6.8 and 6.1.1.4'
H H 0.0000 0.0000 'International Tables Vol C Tables 4.2.6.8 and 6.1.1.4'
N N 0.0061 0.0033 'International Tables Vol C Tables 4.2.6.8 and 6.1.1.4'
O O 0.0106 0.0060 'International Tables Vol C Tables 4.2.6.8 and 6.1.1.4'
Fe Fe 0.3463 0.8444 'International Tables Vol C Tables 4.2.6.8 and 6.1.1.4'

loop_
_geom_angle_atom_site_label_1
_geom_angle_atom_site_label_2
_geom_angle_atom_site_label_3
_geom_angle
_geom_angle_site_symmetry_1
_geom_angle_site_symmetry_3
_geom_angle_publ_flag
N3 Fe1 N9 91.77(4) . . ?
N3 Fe1 N6 91.38(4) . . ?
N9 Fe1 N6 89.65(4) . . ?
N3 Fe1 N5 87.22(4) . . ?
N9 Fe1 N5 170.27(4) . . ?
N6 Fe1 N5 80.70(4) . . ?
N3 Fe1 N8 172.68(4) . . ?
N9 Fe1 N8 80.97(4) . . ?
N6 Fe1 N8 87.70(4) . . ?
N5 Fe1 N8 99.78(4) . . ?
N3 Fe1 N2 80.72(4) . . ?
N9 Fe1 N2 88.65(4) . . ?
N6 Fe1 N2 171.87(4) . . ?
N5 Fe1 N2 100.72(4) . . ?
N8 Fe1 N2 99.88(4) . . ?
C1 N1 C13 117.47(10) . . ?
C1 N1 C7 118.38(10) . . ?
C13 N1 C7 118.42(10) . . ?
N1 C1 C2 110.77(10) . . ?
C3 N2 C2 119.53(11) . . ?
C3 N2 Fe1 114.92(8) . . ?
C2 N2 Fe1 125.54(8) . . ?
N2 C2 C1 108.73(10) . . ?
N29 Fe2 N23 91.99(4) . . ?
N29 Fe2 N26 89.67(4) . . ?
N23 Fe2 N26 91.73(4) . . ?
N29 Fe2 N22 89.30(4) . . ?
N23 Fe2 N22 80.97(4) . . ?
N26 Fe2 N22 172.58(4) . . ?
N29 Fe2 N28 81.10(4) . . ?
N23 Fe2 N28 173.10(4) . . ?
N26 Fe2 N28 88.15(4) . . ?
N22 Fe2 N28 98.94(4) . . ?
N29 Fe2 N25 170.55(4) . . ?
N23 Fe2 N25 87.19(4) . . ?
N26 Fe2 N25 80.95(4) . . ?
N22 Fe2 N25 99.86(4) . . ?
N28 Fe2 N25 99.60(4) . . ?
C5 N3 C4 105.46(10) . . ?
C5 N3 Fe1 139.73(9) . . ?
C4 N3 Fe1 114.49(8) . . ?
N2 C3 C4 114.87(11) . . ?
C4 N4 C6 103.43(11) . . ?
N4 C4 N3 113.62(11) . . ?
N4 C4 C3 131.63(12) . . ?
N3 C4 C3 114.75(11) . . ?
C9 N5 C8 119.79(11) . . ?
C9 N5 Fe1 115.31(8) . . ?
C8 N5 Fe1 124.82(8) . . ?
N3 C5 C6 106.80(11) . . ?
C10 N6 C11 105.50(10) . . ?
C10 N6 Fe1 114.43(8) . . ?
C11 N6 Fe1 139.47(9) . . ?
N4 C6 C5 110.70(11) . . ?
C10 N7 C12 103.48(11) . . ?
N1 C7 C8 111.52(10) . . ?
C15 N8 C14 119.89(11) . . ?
C15 N8 Fe1 114.86(9) . . ?
C14 N8 Fe1 125.16(8) . . ?
N5 C8 C7 109.15(10) . . ?
C16 N9 C17 105.49(10) . . ?
C16 N9 Fe1 114.11(8) . . ?
C17 N9 Fe1 138.90(9) . . ?
N5 C9 C10 114.52(11) . . ?
C16 N10 C18 103.16(11) . . ?
N7 C10 N6 113.75(11) . . ?
N7 C10 C9 131.46(12) . . ?
N6 C10 C9 114.74(11) . . ?
N6 C11 C12 107.07(11) . . ?
N7 C12 C11 110.19(11) . . ?
N1 C13 C14 111.29(10) . . ?
N8 C14 C13 109.05(10) . . ?
N8 C15 C16 114.78(11) . . ?
N10 C16 N9 113.96(11) . . ?
N10 C16 C15 131.13(12) . . ?
N9 C16 C15 114.77(11) . . ?
N9 C17 C18 106.63(11) . . ?
N10 C18 C17 110.75(11) . . ?
C33 N21 C21 117.47(10) . . ?
C33 N21 C27 119.26(10) . . ?
C21 N21 C27 118.94(10) . . ?
N21 C21 C22 110.91(10) . . ?
C23 N22 C22 119.18(10) . . ?
C23 N22 Fe2 114.94(8) . . ?
C22 N22 Fe2 125.87(8) . . ?
N22 C22 C21 108.75(10) . . ?
C25 N23 C24 105.39(10) . . ?
C25 N23 Fe2 140.18(9) . . ?
C24 N23 Fe2 114.20(8) . . ?
N22 C23 C24 114.93(11) . . ?
C24 N24 C26 103.38(10) . . ?
N24 C24 N23 113.74(11) . . ?
N24 C24 C23 131.42(11) . . ?
N23 C24 C23 114.83(11) . . ?
C29 N25 C28 119.55(10) . . ?
C29 N25 Fe2 114.91(8) . . ?
C28 N25 Fe2 125.42(8) . . ?
N23 C25 C26 106.85(11) . . ?
C30 N26 C31 105.42(10) . . ?
C30 N26 Fe2 113.90(8) . . ?
C31 N26 Fe2 140.14(9) . . ?
N24 C26 C25 110.63(11) . . ?
C30 N27 C32 103.35(11) . . ?
N21 C27 C28 111.75(10) . . ?
C35 N28 C34 119.87(10) . . ?
C35 N28 Fe2 114.80(9) . . ?
C34 N28 Fe2 125.22(8) . . ?
N25 C28 C27 109.55(10) . . ?
C36 N29 C37 105.43(10) . . ?
C36 N29 Fe2 114.08(8) . . ?
C37 N29 Fe2 139.27(9) . . ?
N25 C29 C30 114.77(11) . . ?
C36 N30 C38 103.28(11) . . ?
N27 C30 N26 113.85(11) . . ?
N27 C30 C29 131.04(12) . . ?
N26 C30 C29 115.09(11) . . ?
N26 C31 C32 106.98(11) . . ?
N27 C32 C31 110.41(11) . . ?
N21 C33 C34 111.80(10) . . ?
N28 C34 C33 109.50(10) . . ?
N28 C35 C36 114.93(11) . . ?
N30 C36 N29 113.86(11) . . ?
N30 C36 C35 131.35(12) . . ?
N29 C36 C35 114.66(11) . . ?
N29 C37 C38 106.84(11) . . ?
N30 C38 C37 110.57(11) . . ?

loop_
_geom_bond_atom_site_label_1
_geom_bond_atom_site_label_2
_geom_bond_distance
_geom_bond_site_symmetry_2
_geom_bond_publ_flag
Fe1 N3 1.9307(10) . ?
Fe1 N9 1.9326(11) . ?
Fe1 N6 1.9368(10) . ?
Fe1 N5 1.9885(10) . ?
Fe1 N8 1.9941(10) . ?
Fe1 N2 1.9964(10) . ?
N1 C1 1.4462(16) . ?
N1 C13 1.4490(16) . ?
N1 C7 1.4495(16) . ?
C1 C2 1.5305(17) . ?
N2 C3 1.2954(16) . ?
N2 C2 1.4683(15) . ?
Fe2 N29 1.9330(11) . ?
Fe2 N23 1.9333(10) . ?
Fe2 N26 1.9423(10) . ?
Fe2 N22 1.9898(10) . ?
Fe2 N28 1.9902(10) . ?
Fe2 N25 1.9911(10) . ?
N3 C5 1.3594(16) . ?
N3 C4 1.3620(16) . ?
C3 C4 1.4279(17) . ?
N4 C4 1.3448(16) . ?
N4 C6 1.3616(17) . ?
N5 C9 1.2948(16) . ?
N5 C8 1.4646(15) . ?
C5 C6 1.3909(18) . ?
N6 C10 1.3549(16) . ?
N6 C11 1.3630(15) . ?
N7 C10 1.3455(16) . ?
N7 C12 1.3706(18) . ?
C7 C8 1.5323(17) . ?
N8 C15 1.2914(16) . ?
N8 C14 1.4688(15) . ?
N9 C16 1.3581(16) . ?
N9 C17 1.3613(16) . ?
C9 C10 1.4364(17) . ?
N10 C16 1.3404(16) . ?
N10 C18 1.3674(17) . ?
C11 C12 1.3884(18) . ?
C13 C14 1.5282(17) . ?
C15 C16 1.4382(17) . ?
C17 C18 1.3886(18) . ?
N21 C33 1.4464(15) . ?
N21 C21 1.4466(15) . ?
N21 C27 1.4473(15) . ?
C21 C22 1.5276(17) . ?
N22 C23 1.2954(16) . ?
N22 C22 1.4721(15) . ?
N23 C25 1.3593(16) . ?
N23 C24 1.3618(15) . ?
C23 C24 1.4286(17) . ?
N24 C24 1.3442(16) . ?
N24 C26 1.3629(17) . ?
N25 C29 1.2957(16) . ?
N25 C28 1.4665(15) . ?
C25 C26 1.3917(17) . ?
N26 C30 1.3557(16) . ?
N26 C31 1.3630(16) . ?
N27 C30 1.3455(16) . ?
N27 C32 1.3683(17) . ?
C27 C28 1.5302(17) . ?
N28 C35 1.2910(16) . ?
N28 C34 1.4712(15) . ?
N29 C36 1.3581(16) . ?
N29 C37 1.3610(16) . ?
C29 C30 1.4352(17) . ?
N30 C36 1.3416(16) . ?
N30 C38 1.3676(17) . ?
C31 C32 1.3883(18) . ?
C33 C34 1.5290(17) . ?
C35 C36 1.4387(17) . ?
C37 C38 1.3873(18) . ?
